data_1574182
loop_
_publ_author_name
'Wang, Xiaowei'
'Hua, Tao'
'Li, Nengquan'
'Chen, Guohao'
'Chen, Zhanxiang'
'Miao, Jingsheng'
'Cao, Xiaosong'
'Yang, Chuluo'

_publ_section_title
;
 Narrowband multi-resonance pure-red emitters via enhanced molecular
 orbital delocalization for high-performance organic light-emitting diodes
;
_journal_issue 17
_journal_name_full 'Chemical Science'
_journal_page_first 7495
_journal_page_last 7502
_journal_paper_doi 10.1039/D5SC01439E
_journal_volume 16
_journal_year 2025
_chemical_formula_moiety 'C66 H46 B2 N2 O2'
_chemical_formula_sum 'C66 H46 B2 N2 O2'
_chemical_formula_weight 920.67
_space_group_crystal_system trigonal
_space_group_IT_number 148
_space_group_name_Hall '-R 3'
_space_group_name_H-M_alt 'R -3 :H'
_atom_sites_solution_hydrogens geom
_atom_sites_solution_primary dual
_audit_creation_date 2023-03-13
_audit_creation_method
;
Olex2 1.5
(compiled 2022.04.07 svn.rca3783a0 for OlexSys, GUI svn.r6498)
;
_audit_update_record
;
2024-07-26 deposited with the CCDC.	2025-03-18 downloaded from the CCDC.
;
_cell_angle_alpha 90
_cell_angle_beta 90
_cell_angle_gamma 120
_cell_formula_units_Z 18
_cell_length_a 41.575(3)
_cell_length_b 41.575(3)
_cell_length_c 17.6054(18)
_cell_measurement_reflns_used 5290
_cell_measurement_temperature 170.00
_cell_measurement_theta_max 43.145
_cell_measurement_theta_min 3.054
_cell_volume 26354(4)
_computing_cell_refinement 'SAINT V8.40B (Bruker Nano, Inc., 2019)'
_computing_data_collection 'Bruker Instrument Service vV6.2.14'
_computing_data_reduction 'SAINT V8.40B (Bruker Nano, Inc., 2019)'
_computing_molecular_graphics 'Olex2 1.5 (Dolomanov et al., 2009)'
_computing_publication_material 'Olex2 1.5 (Dolomanov et al., 2009)'
_computing_structure_refinement 'SHELXL 2019/2 (Sheldrick, 2015)'
_computing_structure_solution 'SHELXT 2018/2 (Sheldrick, 2018)'
_diffrn_ambient_temperature 170.00
_diffrn_measured_fraction_theta_full 0.997
_diffrn_measured_fraction_theta_max 0.994
_diffrn_measurement_device_type 'Bruker D8 Venture'
_diffrn_measurement_method '\w and \f scans'
_diffrn_radiation_type GaK\a
_diffrn_radiation_wavelength 1.34139
_diffrn_reflns_av_R_equivalents 0.1625
_diffrn_reflns_av_unetI/netI 0.1517
_diffrn_reflns_Laue_measured_fraction_full 0.997
_diffrn_reflns_Laue_measured_fraction_max 0.994
_diffrn_reflns_limit_h_max 35
_diffrn_reflns_limit_h_min -49
_diffrn_reflns_limit_k_max 51
_diffrn_reflns_limit_k_min -51
_diffrn_reflns_limit_l_max 16
_diffrn_reflns_limit_l_min -22
_diffrn_reflns_number 67582
_diffrn_reflns_point_group_measured_fraction_full 0.997
_diffrn_reflns_point_group_measured_fraction_max 0.994
_diffrn_reflns_theta_full 53.594
_diffrn_reflns_theta_max 57.028
_diffrn_reflns_theta_min 2.430
_diffrn_source_current 3.58
_diffrn_source_power 0.2502778
_diffrn_source_voltage 69.91
_exptl_absorpt_coefficient_mu 0.304
_exptl_absorpt_correction_T_max 0.7512
_exptl_absorpt_correction_T_min 0.5826
_exptl_absorpt_correction_type multi-scan
_exptl_absorpt_process_details
;
SADABS-2016/2 (Bruker,2016/2) was used for absorption correction.
wR2(int) was 0.0999 before and 0.0688 after correction.
The Ratio of minimum to maximum transmission is 0.7756.
The \l/2 correction factor is Not present.
;
_exptl_crystal_colour red
_exptl_crystal_colour_primary red
_exptl_crystal_density_diffrn 1.044
_exptl_crystal_description needle
_exptl_crystal_F_000 8676
_exptl_crystal_size_max 0.35
_exptl_crystal_size_mid 0.03
_exptl_crystal_size_min 0.02
_refine_diff_density_max 0.449
_refine_diff_density_min -0.443
_refine_diff_density_rms 0.114
_refine_ls_extinction_method none
_refine_ls_goodness_of_fit_ref 0.965
_refine_ls_hydrogen_treatment constr
_refine_ls_matrix_type full
_refine_ls_number_parameters 655
_refine_ls_number_reflns 11934
_refine_ls_number_restraints 0
_refine_ls_restrained_S_all 0.965
_refine_ls_R_factor_all 0.1575
_refine_ls_R_factor_gt 0.0881
_refine_ls_shift/su_max 0.001
_refine_ls_shift/su_mean 0.000
_refine_ls_structure_factor_coef Fsqd
_refine_ls_weighting_details 'w=1/[\s^2^(Fo^2^)+(0.1514P)^2^] where P=(Fo^2^+2Fc^2^)/3'
_refine_ls_weighting_scheme calc
_refine_ls_wR_factor_gt 0.2167
_refine_ls_wR_factor_ref 0.2650
_reflns_Friedel_coverage 0.000
_reflns_number_gt 6005
_reflns_number_total 11934
_reflns_threshold_expression 'I > 2\s(I)'
_cod_data_source_file d5sc01439e2.cif
_cod_data_source_block 230310_ht_28_0m
_cod_depositor_comments 'Adding full bibliography for 1574182.cif.'
_cod_original_cell_volume 26354(5)
_cod_original_sg_symbol_H-M 'R -3'
_cod_database_code 1574182
_shelx_shelxl_version_number 2019/2
_shelx_space_group_comment
;
The symmetry employed for this shelxl refinement is uniquely defined
by the following loop, which should always be used as a source of
symmetry information in preference to the above space-group names.
They are only intended as comments.
;
_shelx_estimated_absorpt_t_max 0.994
_shelx_estimated_absorpt_t_min 0.901
_olex2_refinement_description
;
1. Fixed Uiso
 At 1.2 times of:
  All C(H) groups
 At 1.5 times of:
  All C(H,H,H) groups
2.a Aromatic/amide H refined with riding coordinates:
 C1(H1), C2(H2), C3(H3), C4(H4), C7(H7), C8(H8), C14(H14), C17(H17), C18(H18),
 C19(H19), C20(H20), C22(H22), C24(H24), C25(H25), C35(H35), C36(H36), C38(H38),
  C48(H48), C53(H53), C54(H54), C55(H55), C56(H56), C58(H58), C59(H59),
 C63(H63), C64(H64), C65(H65), C66(H66)
2.b Idealised Me refined as rotating group:
 C40(H40A,H40B,H40C), C41(H41A,H41B,H41C), C42(H42A,H42B,H42C), C44(H44A,H44B,
 H44C), C45(H45A,H45B,H45C), C46(H46A,H46B,H46C)
;
_smtbx_masks_void_probe_radius 1.2
_smtbx_masks_void_truncation_radius 1.2
_olex2_submission_special_instructions 'No special instructions were received'

loop_
_space_group_symop_operation_xyz
'x, y, z'
'-y, x-y, z'
'-x+y, -x, z'
'x+2/3, y+1/3, z+1/3'
'-y+2/3, x-y+1/3, z+1/3'
'-x+y+2/3, -x+1/3, z+1/3'
'x+1/3, y+2/3, z+2/3'
'-y+1/3, x-y+2/3, z+2/3'
'-x+y+1/3, -x+2/3, z+2/3'
'-x, -y, -z'
'y, -x+y, -z'
'x-y, x, -z'
'-x+2/3, -y+1/3, -z+1/3'
'y+2/3, -x+y+1/3, -z+1/3'
'x-y+2/3, x+1/3, -z+1/3'
'-x+1/3, -y+2/3, -z+2/3'
'y+1/3, -x+y+2/3, -z+2/3'
'x-y+1/3, x+2/3, -z+2/3'

loop_
_atom_site_label
_atom_site_type_symbol
_atom_site_fract_x
_atom_site_fract_y
_atom_site_fract_z
_atom_site_U_iso_or_equiv
_atom_site_adp_type
_atom_site_occupancy
_atom_site_site_symmetry_order
_atom_site_calc_flag
_atom_site_refinement_flags_posn
_atom_site_refinement_flags_adp
_atom_site_refinement_flags_occupancy
_atom_site_disorder_assembly
_atom_site_disorder_group
O1 O 0.46320(6) 0.43640(6) 0.26846(11) 0.0406(5) Uani 1 1 d . . . . .
O2 O 0.52135(6) 0.58460(6) 0.22358(11) 0.0434(6) Uani 1 1 d . . . . .
N1 N 0.46952(7) 0.48043(7) 0.39748(13) 0.0391(6) Uani 1 1 d . . . . .
N2 N 0.54643(7) 0.54757(7) 0.12851(13) 0.0365(6) Uani 1 1 d . . . . .
C1 C 0.42967(11) 0.34781(11) 0.5480(2) 0.0601(11) Uani 1 1 d . . . . .
H1 H 0.438356 0.331785 0.531222 0.072 Uiso 1 1 calc R U . . .
C2 C 0.40450(12) 0.33660(12) 0.6071(2) 0.0671(12) Uani 1 1 d . . . . .
H2 H 0.396722 0.313614 0.632075 0.081 Uiso 1 1 calc R U . . .
C3 C 0.39073(11) 0.35943(12) 0.6293(2) 0.0609(11) Uani 1 1 d . . . . .
H3 H 0.372655 0.351470 0.668508 0.073 Uiso 1 1 calc R U . . .
C4 C 0.40283(10) 0.39344(11) 0.59542(18) 0.0530(10) Uani 1 1 d . . . . .
H4 H 0.392377 0.408134 0.610954 0.064 Uiso 1 1 calc R U . . .
C5 C 0.43019(9) 0.40701(10) 0.53858(17) 0.0463(9) Uani 1 1 d . . . . .
C6 C 0.44284(10) 0.38255(10) 0.51192(18) 0.0499(9) Uani 1 1 d . . . . .
C7 C 0.46817(10) 0.39322(10) 0.45064(18) 0.0489(9) Uani 1 1 d . . . . .
H7 H 0.478147 0.377840 0.437214 0.059 Uiso 1 1 calc R U . . .
C8 C 0.47867(9) 0.42496(9) 0.41027(18) 0.0447(8) Uani 1 1 d . . . . .
H8 H 0.495347 0.431500 0.368675 0.054 Uiso 1 1 calc R U . . .
C9 C 0.46426(9) 0.44755(9) 0.43172(16) 0.0398(8) Uani 1 1 d . . . . .
C10 C 0.44429(9) 0.44198(9) 0.50029(17) 0.0424(8) Uani 1 1 d . . . . .
C11 C 0.44173(9) 0.47488(9) 0.51283(17) 0.0409(8) Uani 1 1 d . . . . .
C12 C 0.45699(8) 0.49740(9) 0.44792(16) 0.0400(8) Uani 1 1 d . . . . .
C13 C 0.45984(9) 0.53254(9) 0.43521(17) 0.0411(8) Uani 1 1 d . . . . .
C14 C 0.44373(9) 0.54319(10) 0.49064(18) 0.0466(9) Uani 1 1 d . . . . .
H14 H 0.442219 0.565002 0.482797 0.056 Uiso 1 1 calc R U . . .
C15 C 0.42924(10) 0.52288(11) 0.55929(19) 0.0513(9) Uani 1 1 d . . . . .
C16 C 0.43030(9) 0.48992(10) 0.57357(17) 0.0453(9) Uani 1 1 d . . . . .
C17 C 0.42225(10) 0.47531(11) 0.64938(18) 0.0516(9) Uani 1 1 d . . . . .
H17 H 0.424928 0.454531 0.661807 0.062 Uiso 1 1 calc R U . . .
C18 C 0.41089(12) 0.49062(13) 0.7037(2) 0.0671(12) Uani 1 1 d . . . . .
H18 H 0.405760 0.480440 0.753463 0.080 Uiso 1 1 calc R U . . .
C19 C 0.40666(14) 0.52108(14) 0.6873(2) 0.0774(13) Uani 1 1 d . . . . .
H19 H 0.397470 0.530680 0.725148 0.093 Uiso 1 1 calc R U . . .
C20 C 0.41568(12) 0.53731(13) 0.6168(2) 0.0668(12) Uani 1 1 d . . . . .
H20 H 0.412901 0.558199 0.606224 0.080 Uiso 1 1 calc R U . . .
C21 C 0.49386(9) 0.59416(10) 0.33799(18) 0.0438(8) Uani 1 1 d . . . . .
C22 C 0.48756(11) 0.62061(11) 0.3764(2) 0.0537(9) Uani 1 1 d . . . . .
H22 H 0.474435 0.613523 0.423177 0.064 Uiso 1 1 calc R U . . .
C23 C 0.49957(11) 0.65638(11) 0.3492(2) 0.0572(10) Uani 1 1 d . . . . .
C24 C 0.51873(12) 0.66576(11) 0.2794(2) 0.0616(11) Uani 1 1 d . . . . .
H24 H 0.527438 0.689919 0.259230 0.074 Uiso 1 1 calc R U . . .
C25 C 0.52516(11) 0.64154(10) 0.2401(2) 0.0554(10) Uani 1 1 d . . . . .
H25 H 0.537940 0.648700 0.192933 0.067 Uiso 1 1 calc R U . . .
C26 C 0.51306(10) 0.60633(10) 0.26884(18) 0.0446(8) Uani 1 1 d . . . . .
C27 C 0.51394(9) 0.54966(9) 0.24518(16) 0.0385(8) Uani 1 1 d . . . . .
C28 C 0.49524(9) 0.53313(9) 0.31232(16) 0.0388(8) Uani 1 1 d . . . . .
C29 C 0.48395(9) 0.49525(9) 0.32532(16) 0.0381(7) Uani 1 1 d . . . . .
C30 C 0.48520(9) 0.47457(9) 0.26400(17) 0.0394(8) Uani 1 1 d . . . . .
C31 C 0.50614(9) 0.49150(9) 0.19895(16) 0.0366(7) Uani 1 1 d . . . . .
C32 C 0.52371(9) 0.53084(9) 0.19263(16) 0.0373(7) Uani 1 1 d . . . . .
C33 C 0.48758(9) 0.42617(9) 0.15051(17) 0.0407(8) Uani 1 1 d . . . . .
C34 C 0.46687(9) 0.41335(9) 0.21784(17) 0.0399(8) Uani 1 1 d . . . . .
C35 C 0.44858(9) 0.37582(9) 0.23734(18) 0.0438(8) Uani 1 1 d . . . . .
H35 H 0.434565 0.367572 0.282966 0.053 Uiso 1 1 calc R U . . .
C36 C 0.45100(10) 0.35106(10) 0.19028(19) 0.0500(9) Uani 1 1 d . . . . .
H36 H 0.438568 0.325580 0.204290 0.060 Uiso 1 1 calc R U . . .
C37 C 0.47122(10) 0.36174(9) 0.12158(19) 0.0488(9) Uani 1 1 d . . . . .
C38 C 0.48888(10) 0.39896(9) 0.10462(18) 0.0459(8) Uani 1 1 d . . . . .
H38 H 0.502907 0.406944 0.058975 0.055 Uiso 1 1 calc R U . . .
C39 C 0.49292(14) 0.68453(13) 0.3917(2) 0.0727(13) Uani 1 1 d . . . . .
C40 C 0.53051(17) 0.72029(14) 0.4059(3) 0.107(2) Uani 1 1 d . . . . .
H40A H 0.547599 0.713895 0.431084 0.161 Uiso 1 1 calc R U . . .
H40B H 0.526609 0.737190 0.438376 0.161 Uiso 1 1 calc R U . . .
H40C H 0.541151 0.732448 0.357298 0.161 Uiso 1 1 calc R U . . .
C41 C 0.4689(3) 0.6941(2) 0.3461(4) 0.154(3) Uani 1 1 d . . . . .
H41A H 0.480337 0.703630 0.296417 0.232 Uiso 1 1 calc R U . . .
H41B H 0.465904 0.713216 0.372687 0.232 Uiso 1 1 calc R U . . .
H41C H 0.444463 0.671922 0.339111 0.232 Uiso 1 1 calc R U . . .
C42 C 0.47572(17) 0.67051(15) 0.4705(3) 0.1007(18) Uani 1 1 d . . . . .
H42A H 0.452534 0.646777 0.465212 0.151 Uiso 1 1 calc R U . . .
H42B H 0.470519 0.688747 0.494287 0.151 Uiso 1 1 calc R U . . .
H42C H 0.493115 0.667071 0.502291 0.151 Uiso 1 1 calc R U . . .
C43 C 0.47376(12) 0.33379(11) 0.0693(2) 0.0606(11) Uani 1 1 d . . . . .
C44 C 0.49717(14) 0.31916(14) 0.1079(3) 0.0933(16) Uani 1 1 d . . . . .
H44A H 0.486752 0.309130 0.158030 0.140 Uiso 1 1 calc R U . . .
H44B H 0.522803 0.339517 0.113593 0.140 Uiso 1 1 calc R U . . .
H44C H 0.496849 0.299510 0.076566 0.140 Uiso 1 1 calc R U . . .
C45 C 0.49163(18) 0.35101(13) -0.0079(3) 0.105(2) Uani 1 1 d . . . . .
H45A H 0.491490 0.331846 -0.040570 0.158 Uiso 1 1 calc R U . . .
H45B H 0.517284 0.370943 0.000074 0.158 Uiso 1 1 calc R U . . .
H45C H 0.477458 0.361189 -0.032384 0.158 Uiso 1 1 calc R U . . .
C46 C 0.43505(13) 0.30138(11) 0.0541(2) 0.0670(12) Uani 1 1 d . . . . .
H46A H 0.419813 0.310569 0.030604 0.101 Uiso 1 1 calc R U . . .
H46B H 0.423678 0.288973 0.102111 0.101 Uiso 1 1 calc R U . . .
H46C H 0.436705 0.283707 0.019775 0.101 Uiso 1 1 calc R U . . .
C47 C 0.52608(8) 0.48869(9) 0.05999(16) 0.0370(7) Uani 1 1 d . . . . .
C48 C 0.52910(9) 0.47450(9) -0.00900(17) 0.0387(8) Uani 1 1 d . . . . .
H48 H 0.514756 0.448451 -0.017042 0.046 Uiso 1 1 calc R U . . .
C49 C 0.55252(9) 0.49697(9) -0.06788(16) 0.0368(7) Uani 1 1 d . . . . .
C50 C 0.57285(9) 0.53634(9) -0.06070(17) 0.0388(7) Uani 1 1 d . . . . .
C51 C 0.56721(8) 0.55252(8) 0.00678(16) 0.0350(7) Uani 1 1 d . . . . .
C52 C 0.54519(9) 0.52798(9) 0.06382(16) 0.0369(7) Uani 1 1 d . . . . .
C53 C 0.55772(10) 0.47990(10) -0.13317(17) 0.0444(8) Uani 1 1 d . . . . .
H53 H 0.543884 0.453634 -0.138135 0.053 Uiso 1 1 calc R U . . .
C54 C 0.58219(10) 0.50059(10) -0.18866(18) 0.0465(9) Uani 1 1 d . . . . .
H54 H 0.584641 0.488901 -0.232891 0.056 Uiso 1 1 calc R U . . .
C55 C 0.60388(10) 0.53943(10) -0.18020(18) 0.0455(8) Uani 1 1 d . . . . .
H55 H 0.621813 0.553820 -0.217647 0.055 Uiso 1 1 calc R U . . .
C56 C 0.59916(9) 0.55636(9) -0.11837(17) 0.0413(8) Uani 1 1 d . . . . .
H56 H 0.614068 0.582563 -0.113733 0.050 Uiso 1 1 calc R U . . .
C57 C 0.57239(9) 0.58514(9) 0.11504(17) 0.0383(8) Uani 1 1 d . . . . .
C58 C 0.59102(9) 0.61335(9) 0.16928(18) 0.0412(8) Uani 1 1 d . . . . .
H58 H 0.585200 0.608835 0.221780 0.049 Uiso 1 1 calc R U . . .
C59 C 0.61751(9) 0.64718(9) 0.14428(18) 0.0414(8) Uani 1 1 d . . . . .
H59 H 0.631757 0.665874 0.180556 0.050 Uiso 1 1 calc R U . . .
C60 C 0.62475(9) 0.65569(9) 0.06610(17) 0.0394(8) Uani 1 1 d . . . . .
C61 C 0.60605(9) 0.62679(9) 0.01018(16) 0.0378(7) Uani 1 1 d . . . . .
C62 C 0.58273(9) 0.58975(9) 0.03835(16) 0.0372(7) Uani 1 1 d . . . . .
C63 C 0.61084(9) 0.63743(9) -0.06672(18) 0.0412(8) Uani 1 1 d . . . . .
H63 H 0.596840 0.619438 -0.104373 0.049 Uiso 1 1 calc R U . . .
C64 C 0.63524(10) 0.67315(10) -0.08844(19) 0.0479(9) Uani 1 1 d . . . . .
H64 H 0.638301 0.679344 -0.140890 0.057 Uiso 1 1 calc R U . . .
C65 C 0.65577(10) 0.70073(10) -0.0346(2) 0.0520(9) Uani 1 1 d . . . . .
H65 H 0.673420 0.725175 -0.050330 0.062 Uiso 1 1 calc R U . . .
C66 C 0.65009(10) 0.69201(9) 0.04099(19) 0.0467(9) Uani 1 1 d . . . . .
H66 H 0.663543 0.710875 0.077512 0.056 Uiso 1 1 calc R U . . .
B1 B 0.48257(11) 0.55456(11) 0.3651(2) 0.0415(9) Uani 1 1 d . . . . .
B2 B 0.50633(10) 0.46772(11) 0.1337(2) 0.0393(9) Uani 1 1 d . . . . .

loop_
_atom_site_aniso_label
_atom_site_aniso_U_11
_atom_site_aniso_U_22
_atom_site_aniso_U_33
_atom_site_aniso_U_23
_atom_site_aniso_U_13
_atom_site_aniso_U_12
O1 0.0429(13) 0.0357(13) 0.0308(11) -0.0003(9) 0.0039(9) 0.0104(11)
O2 0.0536(14) 0.0380(13) 0.0335(11) 0.0007(10) 0.0090(10) 0.0190(11)
N1 0.0393(15) 0.0430(16) 0.0273(13) 0.0007(11) 0.0033(11) 0.0147(13)
N2 0.0405(15) 0.0344(15) 0.0255(13) -0.0032(11) 0.0025(11) 0.0119(12)
C1 0.064(3) 0.050(2) 0.049(2) 0.0095(18) -0.0041(19) 0.015(2)
C2 0.069(3) 0.055(3) 0.051(2) 0.014(2) -0.006(2) 0.012(2)
C3 0.050(2) 0.059(3) 0.041(2) 0.0077(19) -0.0009(17) 0.003(2)
C4 0.049(2) 0.062(2) 0.0301(17) -0.0012(16) -0.0040(15) 0.0141(19)
C5 0.0385(19) 0.051(2) 0.0306(17) 0.0033(15) -0.0040(14) 0.0081(17)
C6 0.050(2) 0.047(2) 0.0338(18) 0.0014(16) -0.0065(16) 0.0106(18)
C7 0.049(2) 0.049(2) 0.0404(19) 0.0011(16) -0.0070(16) 0.0180(18)
C8 0.044(2) 0.047(2) 0.0325(17) 0.0025(15) 0.0008(15) 0.0147(17)
C9 0.0403(19) 0.044(2) 0.0277(16) -0.0016(14) -0.0018(13) 0.0152(16)
C10 0.0353(18) 0.046(2) 0.0313(17) 0.0038(14) -0.0028(14) 0.0093(16)
C11 0.0342(18) 0.048(2) 0.0288(16) 0.0021(14) -0.0013(13) 0.0119(16)
C12 0.0322(17) 0.049(2) 0.0281(16) -0.0047(14) -0.0004(13) 0.0126(16)
C13 0.0366(18) 0.047(2) 0.0327(17) -0.0023(14) -0.0014(14) 0.0157(16)
C14 0.045(2) 0.054(2) 0.0348(18) -0.0024(16) 0.0013(15) 0.0198(18)
C15 0.051(2) 0.064(2) 0.0376(19) -0.0029(17) 0.0046(16) 0.027(2)
C16 0.0355(18) 0.059(2) 0.0295(16) -0.0030(15) 0.0002(14) 0.0146(17)
C17 0.045(2) 0.066(2) 0.0355(18) 0.0038(17) 0.0050(15) 0.0215(19)
C18 0.077(3) 0.100(3) 0.0314(19) 0.006(2) 0.0123(19) 0.050(3)
C19 0.100(4) 0.103(4) 0.045(2) 0.005(2) 0.028(2) 0.063(3)
C20 0.077(3) 0.083(3) 0.044(2) 0.001(2) 0.017(2) 0.043(3)
C21 0.044(2) 0.048(2) 0.0362(17) -0.0038(15) 0.0016(15) 0.0210(17)
C22 0.059(2) 0.060(2) 0.044(2) -0.0022(18) 0.0047(17) 0.031(2)
C23 0.068(3) 0.057(2) 0.051(2) 0.0009(18) 0.0054(19) 0.034(2)
C24 0.085(3) 0.050(2) 0.055(2) 0.0067(18) 0.012(2) 0.037(2)
C25 0.072(3) 0.049(2) 0.046(2) 0.0059(17) 0.0101(19) 0.031(2)
C26 0.049(2) 0.049(2) 0.0348(17) -0.0047(15) 0.0018(15) 0.0231(18)
C27 0.0401(19) 0.0398(19) 0.0270(16) -0.0023(13) -0.0011(13) 0.0134(15)
C28 0.0359(18) 0.0434(19) 0.0298(16) -0.0028(14) -0.0019(13) 0.0143(15)
C29 0.0376(18) 0.0409(19) 0.0268(15) 0.0020(13) 0.0021(13) 0.0128(15)
C30 0.0376(18) 0.0388(19) 0.0306(16) 0.0013(14) 0.0013(13) 0.0106(16)
C31 0.0384(18) 0.0406(19) 0.0264(15) 0.0015(13) 0.0003(13) 0.0164(15)
C32 0.0378(18) 0.0394(18) 0.0273(15) 0.0015(13) 0.0008(13) 0.0138(15)
C33 0.0426(19) 0.0421(19) 0.0293(16) 0.0000(14) 0.0045(14) 0.0150(16)
C34 0.0384(18) 0.0419(19) 0.0319(16) -0.0020(14) -0.0011(14) 0.0143(16)
C35 0.044(2) 0.040(2) 0.0344(17) 0.0034(15) 0.0015(15) 0.0118(16)
C36 0.057(2) 0.040(2) 0.044(2) 0.0034(16) 0.0017(17) 0.0176(18)
C37 0.060(2) 0.040(2) 0.0434(19) 0.0042(15) 0.0079(17) 0.0229(18)
C38 0.053(2) 0.041(2) 0.0383(18) 0.0025(15) 0.0053(16) 0.0190(17)
C39 0.102(4) 0.071(3) 0.065(3) 0.004(2) 0.015(2) 0.058(3)
C40 0.140(5) 0.064(3) 0.109(4) -0.009(3) 0.035(4) 0.044(4)
C41 0.251(9) 0.204(8) 0.123(5) -0.018(5) -0.012(5) 0.200(8)
C42 0.135(5) 0.086(4) 0.094(4) -0.004(3) 0.043(3) 0.064(4)
C43 0.076(3) 0.046(2) 0.058(2) 0.0009(18) 0.013(2) 0.029(2)
C44 0.080(3) 0.081(3) 0.130(4) -0.011(3) 0.002(3) 0.048(3)
C45 0.167(6) 0.058(3) 0.077(3) 0.001(2) 0.062(3) 0.046(3)
C46 0.097(3) 0.056(3) 0.052(2) -0.0082(19) 0.000(2) 0.040(3)
C47 0.0339(17) 0.0384(18) 0.0321(16) -0.0021(13) 0.0003(13) 0.0132(15)
C48 0.0399(19) 0.0366(18) 0.0336(17) -0.0009(14) 0.0026(14) 0.0146(15)
C49 0.0380(18) 0.0420(19) 0.0264(15) -0.0038(13) -0.0014(13) 0.0169(16)
C50 0.0402(18) 0.0419(19) 0.0301(16) 0.0026(14) -0.0011(13) 0.0174(16)
C51 0.0343(17) 0.0386(18) 0.0273(15) 0.0023(13) -0.0001(13) 0.0147(15)
C52 0.0423(19) 0.0371(18) 0.0277(15) -0.0027(13) -0.0019(13) 0.0172(15)
C53 0.050(2) 0.044(2) 0.0332(17) -0.0036(15) -0.0007(15) 0.0186(17)
C54 0.055(2) 0.051(2) 0.0313(17) -0.0034(15) 0.0073(15) 0.0257(19)
C55 0.051(2) 0.045(2) 0.0348(17) 0.0048(15) 0.0093(15) 0.0195(18)
C56 0.0442(19) 0.0396(19) 0.0314(17) 0.0012(14) 0.0026(14) 0.0144(16)
C57 0.0408(19) 0.0358(18) 0.0329(17) 0.0021(14) 0.0044(14) 0.0150(15)
C58 0.047(2) 0.043(2) 0.0313(16) -0.0037(14) 0.0003(14) 0.0206(17)
C59 0.0440(19) 0.0377(19) 0.0388(18) -0.0033(14) 0.0011(15) 0.0176(16)
C60 0.0400(19) 0.0368(18) 0.0389(18) -0.0005(14) 0.0042(14) 0.0173(15)
C61 0.0387(18) 0.0434(19) 0.0308(16) 0.0011(14) 0.0027(13) 0.0202(16)
C62 0.0387(18) 0.0368(18) 0.0291(16) -0.0026(13) -0.0022(13) 0.0136(15)
C63 0.045(2) 0.0382(19) 0.0388(18) 0.0004(14) 0.0042(15) 0.0200(16)
C64 0.057(2) 0.044(2) 0.0405(19) 0.0103(16) 0.0114(16) 0.0233(18)
C65 0.056(2) 0.041(2) 0.052(2) 0.0071(17) 0.0098(18) 0.0195(18)
C66 0.054(2) 0.0381(19) 0.0425(19) -0.0020(15) 0.0047(16) 0.0185(17)
B1 0.040(2) 0.048(2) 0.0318(19) -0.0065(17) -0.0069(16) 0.0183(19)
B2 0.040(2) 0.040(2) 0.0322(18) 0.0008(16) 0.0020(16) 0.0154(18)

loop_
_atom_type_symbol
_atom_type_description
_atom_type_scat_dispersion_real
_atom_type_scat_dispersion_imag
_atom_type_scat_source
C C 0.0137 0.0067 'International Tables Vol C Tables 4.2.6.8 and 6.1.1.4'
H H 0.0000 0.0000 'International Tables Vol C Tables 4.2.6.8 and 6.1.1.4'
B B 0.0070 0.0029 'International Tables Vol C Tables 4.2.6.8 and 6.1.1.4'
N N 0.0241 0.0134 'International Tables Vol C Tables 4.2.6.8 and 6.1.1.4'
O O 0.0389 0.0241 'International Tables Vol C Tables 4.2.6.8 and 6.1.1.4'

loop_
_geom_angle_atom_site_label_1
_geom_angle_atom_site_label_2
_geom_angle_atom_site_label_3
_geom_angle
_geom_angle_site_symmetry_1
_geom_angle_site_symmetry_3
_geom_angle_publ_flag
C34 O1 C30 121.6(2) . . ?
C26 O2 C27 122.4(2) . . ?
C9 N1 C29 129.5(3) . . ?
C12 N1 C9 107.7(2) . . ?
C12 N1 C29 122.8(3) . . ?
C52 N2 C32 123.3(2) . . ?
C52 N2 C57 107.3(2) . . ?
C57 N2 C32 129.4(2) . . ?
C2 C1 H1 119.2 . . ?
C2 C1 C6 121.6(4) . . ?
C6 C1 H1 119.2 . . ?
C1 C2 H2 120.5 . . ?
C1 C2 C3 118.9(4) . . ?
C3 C2 H2 120.5 . . ?
C2 C3 H3 119.5 . . ?
C4 C3 C2 121.1(4) . . ?
C4 C3 H3 119.5 . . ?
C3 C4 H4 119.1 . . ?
C3 C4 C5 121.9(4) . . ?
C5 C4 H4 119.1 . . ?
C4 C5 C6 117.2(3) . . ?
C4 C5 C10 125.5(4) . . ?
C10 C5 C6 117.0(3) . . ?
C1 C6 C5 118.9(3) . . ?
C1 C6 C7 120.7(4) . . ?
C7 C6 C5 120.3(3) . . ?
C6 C7 H7 119.0 . . ?
C8 C7 C6 121.9(4) . . ?
C8 C7 H7 119.0 . . ?
C7 C8 H8 120.9 . . ?
C7 C8 C9 118.2(3) . . ?
C9 C8 H8 120.9 . . ?
N1 C9 C10 108.5(3) . . ?
C8 C9 N1 128.9(3) . . ?
C8 C9 C10 122.3(3) . . ?
C5 C10 C11 134.7(3) . . ?
C9 C10 C5 118.4(3) . . ?
C9 C10 C11 106.9(3) . . ?
C12 C11 C10 106.5(3) . . ?
C12 C11 C16 116.8(3) . . ?
C16 C11 C10 136.5(3) . . ?
N1 C12 C11 109.9(3) . . ?
N1 C12 C13 124.2(3) . . ?
C11 C12 C13 126.0(3) . . ?
C12 C13 B1 116.5(3) . . ?
C14 C13 C12 114.5(3) . . ?
C14 C13 B1 128.9(3) . . ?
C13 C14 H14 118.6 . . ?
C13 C14 C15 122.7(3) . . ?
C15 C14 H14 118.6 . . ?
C14 C15 C20 119.4(4) . . ?
C16 C15 C14 121.1(3) . . ?
C16 C15 C20 119.4(3) . . ?
C11 C16 C17 124.5(3) . . ?
C15 C16 C11 117.8(3) . . ?
C15 C16 C17 117.5(3) . . ?
C16 C17 H17 119.4 . . ?
C18 C17 C16 121.2(4) . . ?
C18 C17 H17 119.4 . . ?
C17 C18 H18 119.6 . . ?
C17 C18 C19 120.8(4) . . ?
C19 C18 H18 119.6 . . ?
C18 C19 H19 119.8 . . ?
C20 C19 C18 120.5(4) . . ?
C20 C19 H19 119.8 . . ?
C15 C20 H20 119.9 . . ?
C19 C20 C15 120.2(4) . . ?
C19 C20 H20 119.9 . . ?
C22 C21 B1 127.0(3) . . ?
C26 C21 C22 115.1(3) . . ?
C26 C21 B1 117.8(3) . . ?
C21 C22 H22 118.1 . . ?
C23 C22 C21 123.7(3) . . ?
C23 C22 H22 118.1 . . ?
C22 C23 C24 116.4(3) . . ?
C22 C23 C39 122.9(3) . . ?
C24 C23 C39 120.6(4) . . ?
C23 C24 H24 118.8 . . ?
C25 C24 C23 122.3(4) . . ?
C25 C24 H24 118.8 . . ?
C24 C25 H25 120.1 . . ?
C24 C25 C26 119.8(3) . . ?
C26 C25 H25 120.1 . . ?
O2 C26 C21 123.4(3) . . ?
O2 C26 C25 114.0(3) . . ?
C25 C26 C21 122.6(3) . . ?
O2 C27 C28 122.0(3) . . ?
O2 C27 C32 115.7(3) . . ?
C28 C27 C32 122.2(3) . . ?
C27 C28 C29 118.5(3) . . ?
C27 C28 B1 119.4(3) . . ?
C29 C28 B1 121.5(3) . . ?
N1 C29 C28 117.6(3) . . ?
C30 C29 N1 124.5(3) . . ?
C30 C29 C28 117.7(3) . . ?
O1 C30 C29 117.1(3) . . ?
O1 C30 C31 120.9(3) . . ?
C29 C30 C31 121.9(3) . . ?
C30 C31 C32 118.4(3) . . ?
C30 C31 B2 119.8(3) . . ?
C32 C31 B2 121.5(3) . . ?
N2 C32 C31 117.5(3) . . ?
C27 C32 N2 124.3(3) . . ?
C27 C32 C31 117.8(3) . . ?
C34 C33 C38 116.1(3) . . ?
C34 C33 B2 117.5(3) . . ?
C38 C33 B2 126.3(3) . . ?
O1 C34 C33 123.0(3) . . ?
O1 C34 C35 115.6(3) . . ?
C35 C34 C33 121.4(3) . . ?
C34 C35 H35 120.3 . . ?
C36 C35 C34 119.4(3) . . ?
C36 C35 H35 120.3 . . ?
C35 C36 H36 118.7 . . ?
C35 C36 C37 122.7(3) . . ?
C37 C36 H36 118.7 . . ?
C36 C37 C43 122.3(3) . . ?
C38 C37 C36 116.1(3) . . ?
C38 C37 C43 121.7(3) . . ?
C33 C38 H38 117.8 . . ?
C37 C38 C33 124.4(3) . . ?
C37 C38 H38 117.8 . . ?
C23 C39 C40 109.5(4) . . ?
C23 C39 C42 112.4(4) . . ?
C41 C39 C23 110.2(4) . . ?
C41 C39 C40 108.8(5) . . ?
C41 C39 C42 110.0(5) . . ?
C42 C39 C40 105.9(4) . . ?
C39 C40 H40A 109.5 . . ?
C39 C40 H40B 109.5 . . ?
C39 C40 H40C 109.5 . . ?
H40A C40 H40B 109.5 . . ?
H40A C40 H40C 109.5 . . ?
H40B C40 H40C 109.5 . . ?
C39 C41 H41A 109.5 . . ?
C39 C41 H41B 109.5 . . ?
C39 C41 H41C 109.5 . . ?
H41A C41 H41B 109.5 . . ?
H41A C41 H41C 109.5 . . ?
H41B C41 H41C 109.5 . . ?
C39 C42 H42A 109.5 . . ?
C39 C42 H42B 109.5 . . ?
C39 C42 H42C 109.5 . . ?
H42A C42 H42B 109.5 . . ?
H42A C42 H42C 109.5 . . ?
H42B C42 H42C 109.5 . . ?
C37 C43 C44 109.4(4) . . ?
C37 C43 C45 112.2(3) . . ?
C44 C43 C45 108.6(4) . . ?
C46 C43 C37 109.6(3) . . ?
C46 C43 C44 109.0(4) . . ?
C46 C43 C45 107.9(4) . . ?
C43 C44 H44A 109.5 . . ?
C43 C44 H44B 109.5 . . ?
C43 C44 H44C 109.5 . . ?
H44A C44 H44B 109.5 . . ?
H44A C44 H44C 109.5 . . ?
H44B C44 H44C 109.5 . . ?
C43 C45 H45A 109.5 . . ?
C43 C45 H45B 109.5 . . ?
C43 C45 H45C 109.5 . . ?
H45A C45 H45B 109.5 . . ?
H45A C45 H45C 109.5 . . ?
H45B C45 H45C 109.5 . . ?
C43 C46 H46A 109.5 . . ?
C43 C46 H46B 109.5 . . ?
C43 C46 H46C 109.5 . . ?
H46A C46 H46B 109.5 . . ?
H46A C46 H46C 109.5 . . ?
H46B C46 H46C 109.5 . . ?
C48 C47 C52 114.6(3) . . ?
C48 C47 B2 129.1(3) . . ?
C52 C47 B2 116.3(3) . . ?
C47 C48 H48 118.6 . . ?
C47 C48 C49 122.9(3) . . ?
C49 C48 H48 118.6 . . ?
C48 C49 C50 120.9(3) . . ?
C48 C49 C53 119.4(3) . . ?
C53 C49 C50 119.6(3) . . ?
C49 C50 C51 117.9(3) . . ?
C56 C50 C49 116.8(3) . . ?
C56 C50 C51 125.1(3) . . ?
C50 C51 C62 136.2(3) . . ?
C52 C51 C50 116.9(3) . . ?
C52 C51 C62 106.4(3) . . ?
N2 C52 C47 123.5(3) . . ?
N2 C52 C51 110.1(3) . . ?
C51 C52 C47 126.3(3) . . ?
C49 C53 H53 119.5 . . ?
C54 C53 C49 121.1(3) . . ?
C54 C53 H53 119.5 . . ?
C53 C54 H54 120.1 . . ?
C53 C54 C55 119.7(3) . . ?
C55 C54 H54 120.1 . . ?
C54 C55 H55 120.0 . . ?
C56 C55 C54 120.1(3) . . ?
C56 C55 H55 120.0 . . ?
C50 C56 H56 118.8 . . ?
C55 C56 C50 122.5(3) . . ?
C55 C56 H56 118.8 . . ?
N2 C57 C58 127.5(3) . . ?
C62 C57 N2 109.1(3) . . ?
C62 C57 C58 122.5(3) . . ?
C57 C58 H58 121.1 . . ?
C59 C58 C57 117.9(3) . . ?
C59 C58 H58 121.1 . . ?
C58 C59 H59 118.8 . . ?
C58 C59 C60 122.4(3) . . ?
C60 C59 H59 118.8 . . ?
C59 C60 C61 119.8(3) . . ?
C66 C60 C59 121.6(3) . . ?
C66 C60 C61 118.7(3) . . ?
C62 C61 C60 116.8(3) . . ?
C63 C61 C60 117.5(3) . . ?
C63 C61 C62 125.6(3) . . ?
C57 C62 C51 106.2(3) . . ?
C57 C62 C61 118.4(3) . . ?
C61 C62 C51 135.2(3) . . ?
C61 C63 H63 119.3 . . ?
C64 C63 C61 121.4(3) . . ?
C64 C63 H63 119.3 . . ?
C63 C64 H64 119.5 . . ?
C63 C64 C65 121.1(3) . . ?
C65 C64 H64 119.5 . . ?
C64 C65 H65 120.4 . . ?
C66 C65 C64 119.2(3) . . ?
C66 C65 H65 120.4 . . ?
C60 C66 H66 119.2 . . ?
C65 C66 C60 121.7(3) . . ?
C65 C66 H66 119.2 . . ?
C13 B1 C28 114.9(3) . . ?
C21 B1 C13 130.4(3) . . ?
C21 B1 C28 114.7(3) . . ?
C31 B2 C33 115.1(3) . . ?
C31 B2 C47 116.2(3) . . ?
C33 B2 C47 128.8(3) . . ?

loop_
_geom_bond_atom_site_label_1
_geom_bond_atom_site_label_2
_geom_bond_distance
_geom_bond_site_symmetry_2
_geom_bond_publ_flag
O1 C30 1.382(4) . ?
O1 C34 1.372(4) . ?
O2 C26 1.371(4) . ?
O2 C27 1.379(4) . ?
N1 C9 1.408(4) . ?
N1 C12 1.387(4) . ?
N1 C29 1.408(4) . ?
N2 C32 1.412(4) . ?
N2 C52 1.386(4) . ?
N2 C57 1.405(4) . ?
C1 H1 0.9500 . ?
C1 C2 1.380(5) . ?
C1 C6 1.414(5) . ?
C2 H2 0.9500 . ?
C2 C3 1.388(6) . ?
C3 H3 0.9500 . ?
C3 C4 1.377(5) . ?
C4 H4 0.9500 . ?
C4 C5 1.404(5) . ?
C5 C6 1.438(5) . ?
C5 C10 1.435(5) . ?
C6 C7 1.415(5) . ?
C7 H7 0.9500 . ?
C7 C8 1.364(5) . ?
C8 H8 0.9500 . ?
C8 C9 1.395(5) . ?
C9 C10 1.417(4) . ?
C10 C11 1.441(5) . ?
C11 C12 1.411(4) . ?
C11 C16 1.434(5) . ?
C12 C13 1.423(5) . ?
C13 C14 1.376(4) . ?
C13 B1 1.546(5) . ?
C14 H14 0.9500 . ?
C14 C15 1.424(5) . ?
C15 C16 1.415(5) . ?
C15 C20 1.429(5) . ?
C16 C17 1.435(4) . ?
C17 H17 0.9500 . ?
C17 C18 1.358(5) . ?
C18 H18 0.9500 . ?
C18 C19 1.393(6) . ?
C19 H19 0.9500 . ?
C19 C20 1.372(5) . ?
C20 H20 0.9500 . ?
C21 C22 1.422(5) . ?
C21 C26 1.404(4) . ?
C21 B1 1.544(5) . ?
C22 H22 0.9500 . ?
C22 C23 1.395(5) . ?
C23 C24 1.410(5) . ?
C23 C39 1.526(5) . ?
C24 H24 0.9500 . ?
C24 C25 1.354(5) . ?
C25 H25 0.9500 . ?
C25 C26 1.384(5) . ?
C27 C28 1.393(4) . ?
C27 C32 1.397(4) . ?
C28 C29 1.419(4) . ?
C28 B1 1.550(5) . ?
C29 C30 1.397(4) . ?
C30 C31 1.397(4) . ?
C31 C32 1.424(4) . ?
C31 B2 1.519(5) . ?
C33 C34 1.404(4) . ?
C33 C38 1.413(5) . ?
C33 B2 1.528(5) . ?
C34 C35 1.395(4) . ?
C35 H35 0.9500 . ?
C35 C36 1.364(5) . ?
C36 H36 0.9500 . ?
C36 C37 1.412(5) . ?
C37 C38 1.373(5) . ?
C37 C43 1.527(5) . ?
C38 H38 0.9500 . ?
C39 C40 1.546(7) . ?
C39 C41 1.485(7) . ?
C39 C42 1.535(6) . ?
C40 H40A 0.9800 . ?
C40 H40B 0.9800 . ?
C40 H40C 0.9800 . ?
C41 H41A 0.9800 . ?
C41 H41B 0.9800 . ?
C41 H41C 0.9800 . ?
C42 H42A 0.9800 . ?
C42 H42B 0.9800 . ?
C42 H42C 0.9800 . ?
C43 C44 1.540(6) . ?
C43 C45 1.543(6) . ?
C43 C46 1.519(6) . ?
C44 H44A 0.9800 . ?
C44 H44B 0.9800 . ?
C44 H44C 0.9800 . ?
C45 H45A 0.9800 . ?
C45 H45B 0.9800 . ?
C45 H45C 0.9800 . ?
C46 H46A 0.9800 . ?
C46 H46B 0.9800 . ?
C46 H46C 0.9800 . ?
C47 C48 1.383(4) . ?
C47 C52 1.416(4) . ?
C47 B2 1.549(5) . ?
C48 H48 0.9500 . ?
C48 C49 1.409(4) . ?
C49 C50 1.424(5) . ?
C49 C53 1.423(4) . ?
C50 C51 1.441(4) . ?
C50 C56 1.418(4) . ?
C51 C52 1.397(4) . ?
C51 C62 1.457(4) . ?
C53 H53 0.9500 . ?
C53 C54 1.362(4) . ?
C54 H54 0.9500 . ?
C54 C55 1.409(5) . ?
C55 H55 0.9500 . ?
C55 C56 1.363(4) . ?
C56 H56 0.9500 . ?
C57 C58 1.407(4) . ?
C57 C62 1.401(4) . ?
C58 H58 0.9500 . ?
C58 C59 1.355(4) . ?
C59 H59 0.9500 . ?
C59 C60 1.415(4) . ?
C60 C61 1.443(4) . ?
C60 C66 1.413(4) . ?
C61 C62 1.437(4) . ?
C61 C63 1.407(4) . ?
C63 H63 0.9500 . ?
C63 C64 1.369(5) . ?
C64 H64 0.9500 . ?
C64 C65 1.402(5) . ?
C65 H65 0.9500 . ?
C65 C66 1.368(5) . ?
C66 H66 0.9500 . ?

loop_
_geom_torsion_atom_site_label_1
_geom_torsion_atom_site_label_2
_geom_torsion_atom_site_label_3
_geom_torsion_atom_site_label_4
_geom_torsion
_geom_torsion_site_symmetry_1
_geom_torsion_site_symmetry_2
_geom_torsion_site_symmetry_3
_geom_torsion_site_symmetry_4
_geom_torsion_publ_flag
O1 C30 C31 C32 170.5(3) . . . . ?
O1 C30 C31 B2 -3.0(5) . . . . ?
O1 C34 C35 C36 -179.6(3) . . . . ?
O2 C27 C28 C29 171.0(3) . . . . ?
O2 C27 C28 B1 -0.6(4) . . . . ?
O2 C27 C32 N2 12.9(4) . . . . ?
O2 C27 C32 C31 -159.3(3) . . . . ?
N1 C9 C10 C5 169.6(3) . . . . ?
N1 C9 C10 C11 -7.7(3) . . . . ?
N1 C12 C13 C14 176.5(3) . . . . ?
N1 C12 C13 B1 -7.5(4) . . . . ?
N1 C29 C30 O1 16.1(5) . . . . ?
N1 C29 C30 C31 -167.2(3) . . . . ?
N2 C57 C58 C59 174.3(3) . . . . ?
N2 C57 C62 C51 -9.8(4) . . . . ?
N2 C57 C62 C61 173.3(3) . . . . ?
C1 C2 C3 C4 -2.5(6) . . . . ?
C1 C6 C7 C8 173.8(3) . . . . ?
C2 C1 C6 C5 1.3(5) . . . . ?
C2 C1 C6 C7 -178.9(3) . . . . ?
C2 C3 C4 C5 -1.7(5) . . . . ?
C3 C4 C5 C6 5.5(5) . . . . ?
C3 C4 C5 C10 179.8(3) . . . . ?
C4 C5 C6 C1 -5.2(5) . . . . ?
C4 C5 C6 C7 175.0(3) . . . . ?
C4 C5 C10 C9 -163.7(3) . . . . ?
C4 C5 C10 C11 12.6(6) . . . . ?
C5 C6 C7 C8 -6.4(5) . . . . ?
C5 C10 C11 C12 -171.0(3) . . . . ?
C5 C10 C11 C16 13.7(6) . . . . ?
C6 C1 C2 C3 2.6(6) . . . . ?
C6 C5 C10 C9 10.6(4) . . . . ?
C6 C5 C10 C11 -173.0(3) . . . . ?
C6 C7 C8 C9 1.2(5) . . . . ?
C7 C8 C9 N1 -177.0(3) . . . . ?
C7 C8 C9 C10 10.5(5) . . . . ?
C8 C9 C10 C5 -16.5(5) . . . . ?
C8 C9 C10 C11 166.2(3) . . . . ?
C9 N1 C12 C11 -3.3(3) . . . . ?
C9 N1 C12 C13 176.0(3) . . . . ?
C9 N1 C29 C28 -163.9(3) . . . . ?
C9 N1 C29 C30 21.4(5) . . . . ?
C9 C10 C11 C12 5.6(3) . . . . ?
C9 C10 C11 C16 -169.7(4) . . . . ?
C10 C5 C6 C1 180.0(3) . . . . ?
C10 C5 C6 C7 0.2(5) . . . . ?
C10 C11 C12 N1 -1.5(3) . . . . ?
C10 C11 C12 C13 179.3(3) . . . . ?
C10 C11 C16 C15 -174.6(4) . . . . ?
C10 C11 C16 C17 9.8(6) . . . . ?
C11 C12 C13 C14 -4.4(5) . . . . ?
C11 C12 C13 B1 171.6(3) . . . . ?
C11 C16 C17 C18 -178.8(3) . . . . ?
C12 N1 C9 C8 -166.6(3) . . . . ?
C12 N1 C9 C10 6.8(3) . . . . ?
C12 N1 C29 C28 17.3(4) . . . . ?
C12 N1 C29 C30 -157.4(3) . . . . ?
C12 C11 C16 C15 10.4(4) . . . . ?
C12 C11 C16 C17 -165.2(3) . . . . ?
C12 C13 C14 C15 6.9(5) . . . . ?
C12 C13 B1 C21 -174.6(3) . . . . ?
C12 C13 B1 C28 7.1(4) . . . . ?
C13 C14 C15 C16 -0.8(5) . . . . ?
C13 C14 C15 C20 174.9(3) . . . . ?
C14 C13 B1 C21 0.7(6) . . . . ?
C14 C13 B1 C28 -177.6(3) . . . . ?
C14 C15 C16 C11 -8.3(5) . . . . ?
C14 C15 C16 C17 167.6(3) . . . . ?
C14 C15 C20 C19 -170.5(4) . . . . ?
C15 C16 C17 C18 5.6(5) . . . . ?
C16 C11 C12 N1 174.9(3) . . . . ?
C16 C11 C12 C13 -4.4(5) . . . . ?
C16 C15 C20 C19 5.3(6) . . . . ?
C16 C17 C18 C19 0.1(6) . . . . ?
C17 C18 C19 C20 -3.2(7) . . . . ?
C18 C19 C20 C15 0.5(7) . . . . ?
C20 C15 C16 C11 175.9(3) . . . . ?
C20 C15 C16 C17 -8.2(5) . . . . ?
C21 C22 C23 C24 0.4(6) . . . . ?
C21 C22 C23 C39 -179.3(4) . . . . ?
C22 C21 C26 O2 -179.4(3) . . . . ?
C22 C21 C26 C25 0.3(5) . . . . ?
C22 C21 B1 C13 4.8(6) . . . . ?
C22 C21 B1 C28 -176.9(3) . . . . ?
C22 C23 C24 C25 0.3(6) . . . . ?
C22 C23 C39 C40 123.7(5) . . . . ?
C22 C23 C39 C41 -116.7(6) . . . . ?
C22 C23 C39 C42 6.3(6) . . . . ?
C23 C24 C25 C26 -0.7(6) . . . . ?
C24 C23 C39 C40 -55.9(5) . . . . ?
C24 C23 C39 C41 63.6(6) . . . . ?
C24 C23 C39 C42 -173.3(4) . . . . ?
C24 C25 C26 O2 -180.0(4) . . . . ?
C24 C25 C26 C21 0.4(6) . . . . ?
C26 O2 C27 C28 4.4(4) . . . . ?
C26 O2 C27 C32 179.5(3) . . . . ?
C26 C21 C22 C23 -0.6(5) . . . . ?
C26 C21 B1 C13 -176.5(3) . . . . ?
C26 C21 B1 C28 1.8(4) . . . . ?
C27 O2 C26 C21 -5.1(5) . . . . ?
C27 O2 C26 C25 175.2(3) . . . . ?
C27 C28 C29 N1 171.8(3) . . . . ?
C27 C28 C29 C30 -13.1(4) . . . . ?
C27 C28 B1 C13 176.1(3) . . . . ?
C27 C28 B1 C21 -2.4(4) . . . . ?
C28 C27 C32 N2 -172.1(3) . . . . ?
C28 C27 C32 C31 15.8(5) . . . . ?
C28 C29 C30 O1 -158.5(3) . . . . ?
C28 C29 C30 C31 18.1(5) . . . . ?
C29 N1 C9 C8 14.5(5) . . . . ?
C29 N1 C9 C10 -172.1(3) . . . . ?
C29 N1 C12 C11 175.8(3) . . . . ?
C29 N1 C12 C13 -4.9(5) . . . . ?
C29 C28 B1 C13 4.8(4) . . . . ?
C29 C28 B1 C21 -173.7(3) . . . . ?
C29 C30 C31 C32 -6.1(5) . . . . ?
C29 C30 C31 B2 -179.6(3) . . . . ?
C30 O1 C34 C33 -12.4(4) . . . . ?
C30 O1 C34 C35 167.6(3) . . . . ?
C30 C31 C32 N2 176.5(3) . . . . ?
C30 C31 C32 C27 -10.8(4) . . . . ?
C30 C31 B2 C33 -8.9(5) . . . . ?
C30 C31 B2 C47 172.3(3) . . . . ?
C32 N2 C52 C47 -11.4(5) . . . . ?
C32 N2 C52 C51 172.4(3) . . . . ?
C32 N2 C57 C58 22.7(5) . . . . ?
C32 N2 C57 C62 -168.1(3) . . . . ?
C32 C27 C28 C29 -3.7(5) . . . . ?
C32 C27 C28 B1 -175.3(3) . . . . ?
C32 C31 B2 C33 177.8(3) . . . . ?
C32 C31 B2 C47 -1.0(5) . . . . ?
C33 C34 C35 C36 0.3(5) . . . . ?
C34 O1 C30 C29 -169.1(3) . . . . ?
C34 O1 C30 C31 14.2(4) . . . . ?
C34 C33 C38 C37 0.6(5) . . . . ?
C34 C33 B2 C31 10.6(5) . . . . ?
C34 C33 B2 C47 -170.8(3) . . . . ?
C34 C35 C36 C37 -0.4(5) . . . . ?
C35 C36 C37 C38 0.6(5) . . . . ?
C35 C36 C37 C43 180.0(4) . . . . ?
C36 C37 C38 C33 -0.7(5) . . . . ?
C36 C37 C43 C44 -69.0(5) . . . . ?
C36 C37 C43 C45 170.3(4) . . . . ?
C36 C37 C43 C46 50.5(5) . . . . ?
C38 C33 C34 O1 179.6(3) . . . . ?
C38 C33 C34 C35 -0.4(5) . . . . ?
C38 C33 B2 C31 -169.6(3) . . . . ?
C38 C33 B2 C47 9.0(6) . . . . ?
C38 C37 C43 C44 110.3(4) . . . . ?
C38 C37 C43 C45 -10.3(6) . . . . ?
C38 C37 C43 C46 -130.2(4) . . . . ?
C39 C23 C24 C25 180.0(4) . . . . ?
C43 C37 C38 C33 179.9(4) . . . . ?
C47 C48 C49 C50 -4.0(5) . . . . ?
C47 C48 C49 C53 171.9(3) . . . . ?
C48 C47 C52 N2 -178.2(3) . . . . ?
C48 C47 C52 C51 -2.7(5) . . . . ?
C48 C47 B2 C31 -176.6(3) . . . . ?
C48 C47 B2 C33 4.9(6) . . . . ?
C48 C49 C50 C51 -3.2(5) . . . . ?
C48 C49 C50 C56 172.3(3) . . . . ?
C48 C49 C53 C54 -175.2(3) . . . . ?
C49 C50 C51 C52 6.8(4) . . . . ?
C49 C50 C51 C62 176.5(3) . . . . ?
C49 C50 C56 C55 3.3(5) . . . . ?
C49 C53 C54 C55 2.5(5) . . . . ?
C50 C49 C53 C54 0.8(5) . . . . ?
C50 C51 C52 N2 172.0(3) . . . . ?
C50 C51 C52 C47 -4.0(5) . . . . ?
C50 C51 C62 C57 -164.1(3) . . . . ?
C50 C51 C62 C61 12.1(7) . . . . ?
C51 C50 C56 C55 178.4(3) . . . . ?
C52 N2 C32 C27 -155.5(3) . . . . ?
C52 N2 C32 C31 16.7(4) . . . . ?
C52 N2 C57 C58 -159.7(3) . . . . ?
C52 N2 C57 C62 9.5(3) . . . . ?
C52 C47 C48 C49 6.7(5) . . . . ?
C52 C47 B2 C31 6.4(4) . . . . ?
C52 C47 B2 C33 -172.1(3) . . . . ?
C52 C51 C62 C57 6.3(4) . . . . ?
C52 C51 C62 C61 -177.5(3) . . . . ?
C53 C49 C50 C51 -179.1(3) . . . . ?
C53 C49 C50 C56 -3.6(4) . . . . ?
C53 C54 C55 C56 -3.0(5) . . . . ?
C54 C55 C56 C50 0.0(5) . . . . ?
C56 C50 C51 C52 -168.3(3) . . . . ?
C56 C50 C51 C62 1.4(6) . . . . ?
C57 N2 C32 C27 21.8(5) . . . . ?
C57 N2 C32 C31 -166.0(3) . . . . ?
C57 N2 C52 C47 170.8(3) . . . . ?
C57 N2 C52 C51 -5.4(3) . . . . ?
C57 C58 C59 C60 5.3(5) . . . . ?
C58 C57 C62 C51 160.1(3) . . . . ?
C58 C57 C62 C61 -16.9(5) . . . . ?
C58 C59 C60 C61 -6.0(5) . . . . ?
C58 C59 C60 C66 174.2(3) . . . . ?
C59 C60 C61 C62 -4.5(5) . . . . ?
C59 C60 C61 C63 172.7(3) . . . . ?
C59 C60 C66 C65 -176.7(3) . . . . ?
C60 C61 C62 C51 -160.6(3) . . . . ?
C60 C61 C62 C57 15.3(4) . . . . ?
C60 C61 C63 C64 6.6(5) . . . . ?
C61 C60 C66 C65 3.5(5) . . . . ?
C61 C63 C64 C65 -1.5(5) . . . . ?
C62 C51 C52 N2 -0.6(4) . . . . ?
C62 C51 C52 C47 -176.6(3) . . . . ?
C62 C57 C58 C59 6.4(5) . . . . ?
C62 C61 C63 C64 -176.5(3) . . . . ?
C63 C61 C62 C51 22.5(6) . . . . ?
C63 C61 C62 C57 -161.7(3) . . . . ?
C63 C64 C65 C66 -2.7(6) . . . . ?
C64 C65 C66 C60 1.6(6) . . . . ?
C66 C60 C61 C62 175.3(3) . . . . ?
C66 C60 C61 C63 -7.5(5) . . . . ?
B1 C13 C14 C15 -168.4(3) . . . . ?
B1 C21 C22 C23 178.1(4) . . . . ?
B1 C21 C26 O2 1.8(5) . . . . ?
B1 C21 C26 C25 -178.6(3) . . . . ?
B1 C28 C29 N1 -16.7(4) . . . . ?
B1 C28 C29 C30 158.3(3) . . . . ?
B2 C31 C32 N2 -10.1(4) . . . . ?
B2 C31 C32 C27 162.7(3) . . . . ?
B2 C33 C34 O1 -0.6(5) . . . . ?
B2 C33 C34 C35 179.4(3) . . . . ?
B2 C33 C38 C37 -179.2(3) . . . . ?
B2 C47 C48 C49 -170.3(3) . . . . ?
B2 C47 C52 N2 -0.8(5) . . . . ?
B2 C47 C52 C51 174.7(3) . . . . ?

loop_
_smtbx_masks_void_nr
_smtbx_masks_void_average_x
_smtbx_masks_void_average_y
_smtbx_masks_void_average_z
_smtbx_masks_void_volume
_smtbx_masks_void_count_electrons
_smtbx_masks_void_content
1 0.000 0.000 -0.793 2370.4 758.6 '18 CH2Cl2'
2 -0.018 0.261 0.942 19.9 0.0 ?
3 0.018 0.739 0.058 19.9 0.0 ?
4 0.055 0.649 0.724 19.9 0.0 ?
5 0.073 0.388 0.609 19.9 0.0 ?
6 0.333 0.667 -0.482 2370.4 757.9 '18 CH2Cl2'
7 0.261 0.278 0.058 19.9 0.0 ?
8 0.278 0.018 0.942 19.9 0.0 ?
9 0.316 0.927 0.609 19.9 0.0 ?
10 0.351 0.406 0.724 19.9 0.0 ?
11 0.388 0.316 0.391 19.9 0.0 ?
12 0.406 0.055 0.276 19.9 0.0 ?
13 0.667 0.333 -0.815 2370.4 757.9 '18 CH2Cl2'
14 0.594 0.945 0.724 19.9 0.0 ?
15 0.612 0.684 0.609 19.9 0.0 ?
16 0.649 0.594 0.276 19.9 0.0 ?
17 0.684 0.073 0.391 19.9 0.0 ?
18 0.722 0.982 0.058 19.9 0.0 ?
19 0.739 0.722 0.942 19.9 0.0 ?
20 0.927 0.612 0.391 19.9 0.0 ?
21 0.945 0.351 0.276 19.9 0.0 ?
